data_7202262
loop_
_publ_author_name
'Mondal, Pallab'
'Karmakar, Anirban'
'Singh, W. Marjit'
'Baruah, Jubaraj B.'

_publ_section_title
;
 Crystal packing in some flexible carboxylic acids and esters attached
 to a naphthalene ring
;
_journal_issue 11
_journal_name_full CrystEngComm
_journal_page_first 1550
_journal_paper_doi 10.1039/b808399a
_journal_volume 10
_journal_year 2008
_chemical_formula_sum 'C14 H12 O6 S2'
_chemical_formula_weight 340.36
_chemical_name_systematic
;
?
;
_space_group_IT_number 60
_symmetry_cell_setting orthorhombic
_symmetry_space_group_name_Hall '-P 2n 2ab'
_symmetry_space_group_name_H-M 'P b c n'
_atom_sites_solution_hydrogens geom
_atom_sites_solution_primary direct
_atom_sites_solution_secondary difmap
_audit_creation_method SHELXL-97
_cell_angle_alpha 90.00
_cell_angle_beta 90.00
_cell_angle_gamma 90.00
_cell_formula_units_Z 12
_cell_length_a 5.5518(4)
_cell_length_b 19.8748(14)
_cell_length_c 39.870(3)
_cell_measurement_reflns_used 2619
_cell_measurement_temperature 296(2)
_cell_measurement_theta_max 0.00
_cell_measurement_theta_min 0.00
_cell_volume 4399.3(6)
_computing_cell_refinement 'Bruker SMART'
_computing_data_collection 'Bruker SMART'
_computing_data_reduction 'Bruker SAINT'
_computing_molecular_graphics 'Bruker SHELXTL'
_computing_publication_material 'Bruker SHELXTL'
_computing_structure_refinement 'SHELXL-97 (Sheldrick, 1997)'
_computing_structure_solution 'SHELXS-97 (Sheldrick, 1990)'
_diffrn_ambient_temperature 296(2)
_diffrn_measured_fraction_theta_full 0.984
_diffrn_measured_fraction_theta_max 0.984
_diffrn_measurement_device_type 'CCD area detector'
_diffrn_measurement_method 'phi and omega scans'
_diffrn_radiation_monochromator graphite
_diffrn_radiation_source 'fine-focus sealed tube'
_diffrn_radiation_type MoK\a
_diffrn_radiation_wavelength 0.71073
_diffrn_reflns_av_R_equivalents 0.1071
_diffrn_reflns_av_sigmaI/netI 0.0541
_diffrn_reflns_limit_h_max 6
_diffrn_reflns_limit_h_min -6
_diffrn_reflns_limit_k_max 24
_diffrn_reflns_limit_k_min -22
_diffrn_reflns_limit_l_max 47
_diffrn_reflns_limit_l_min -47
_diffrn_reflns_number 46463
_diffrn_reflns_theta_full 25.49
_diffrn_reflns_theta_max 25.49
_diffrn_reflns_theta_min 1.02
_exptl_absorpt_coefficient_mu 0.389
_exptl_absorpt_correction_type none
_exptl_crystal_colour colorless
_exptl_crystal_density_diffrn 1.542
_exptl_crystal_density_method 'not measured'
_exptl_crystal_description needle
_exptl_crystal_F_000 2112
_exptl_crystal_size_max 0.35
_exptl_crystal_size_mid 0.24
_exptl_crystal_size_min 0.18
_refine_diff_density_max 0.391
_refine_diff_density_min -0.393
_refine_diff_density_rms 0.096
_refine_ls_extinction_method none
_refine_ls_goodness_of_fit_ref 1.083
_refine_ls_hydrogen_treatment constr
_refine_ls_matrix_type full
_refine_ls_number_parameters 303
_refine_ls_number_reflns 4037
_refine_ls_number_restraints 0
_refine_ls_restrained_S_all 1.083
_refine_ls_R_factor_all 0.0867
_refine_ls_R_factor_gt 0.0519
_refine_ls_shift/su_max 0.001
_refine_ls_shift/su_mean 0.000
_refine_ls_structure_factor_coef Fsqd
_refine_ls_weighting_details 'calc w=1/[\s^2^(Fo^2^)+(0.0717P)^2^+2.8005P] where P=(Fo^2^+2Fc^2^)/3'
_refine_ls_weighting_scheme calc
_refine_ls_wR_factor_gt 0.1291
_refine_ls_wR_factor_ref 0.1566
_reflns_number_gt 2819
_reflns_number_total 4037
_reflns_threshold_expression >2sigma(I)
_cod_data_source_file b808399a.txt
_cod_data_source_block tgadiol_0m
_cod_depositor_comments
;
The following automatic conversions were performed:
'_symmetry_cell_setting' value 'Orthorhombic' changed to 'orthorhombic'
according to '/home/saulius/struct/CIF-dictionaries/cif_core.dic'
dictionary named 'cif_core.dic' version 2.4.1 from 2010-06-29.

Automatic conversion script
Id: cif_fix_enum 1527 2010-12-29 10:47:43Z saulius 
;
_cod_original_cell_volume 4399.3(5)
_cod_original_sg_symbol_H-M Pbcn
_cod_database_code 7202262

loop_
_symmetry_equiv_pos_as_xyz
'x, y, z'
'-x+1/2, -y+1/2, z+1/2'
'-x, y, -z+1/2'
'x+1/2, -y+1/2, -z'
'-x, -y, -z'
'x-1/2, y-1/2, -z-1/2'
'x, -y, z-1/2'
'-x-1/2, y-1/2, z'

loop_
_atom_site_label
_atom_site_type_symbol
_atom_site_fract_x
_atom_site_fract_y
_atom_site_fract_z
_atom_site_U_iso_or_equiv
_atom_site_adp_type
_atom_site_occupancy
_atom_site_symmetry_multiplicity
_atom_site_calc_flag
_atom_site_refinement_flags
_atom_site_disorder_assembly
_atom_site_disorder_group
O1 O 0.6567(5) 0.18523(14) 0.04764(8) 0.0643(8) Uani 1 1 d . . .
H1O H 0.6807 0.2259 0.0484 0.096 Uiso 1 1 calc R . .
S2 S 0.39827(18) 0.06074(5) 0.02905(3) 0.0503(3) Uani 1 1 d . . .
S1 S -0.07958(16) 0.03499(5) 0.07639(2) 0.0450(3) Uani 1 1 d . . .
S3 S 0.72006(18) 1.05863(5) 0.22219(2) 0.0469(3) Uani 1 1 d . . .
C6 C 0.0930(7) 0.13894(18) 0.11319(10) 0.0439(9) Uani 1 1 d . . .
C7 C 0.1320(6) 0.09874(17) 0.08592(9) 0.0389(8) Uani 1 1 d . . .
C14 C 0.2437(7) -0.06902(18) 0.08558(10) 0.0449(9) Uani 1 1 d . . .
C10 C 0.4400(7) 0.20919(18) 0.09813(10) 0.0467(10) Uani 1 1 d . . .
C5 C 0.2452(7) 0.19521(18) 0.12020(10) 0.0466(9) Uani 1 1 d . . .
C8 C 0.3259(6) 0.11383(18) 0.06328(9) 0.0408(8) Uani 1 1 d . . .
C9 C 0.4721(7) 0.16835(19) 0.06959(10) 0.0462(9) Uani 1 1 d . . .
C13 C 0.0219(7) -0.03843(19) 0.09980(10) 0.0469(9) Uani 1 1 d . . .
H13A H 0.0526 -0.0254 0.1229 0.056 Uiso 1 1 calc R . .
H13B H -0.1054 -0.0719 0.0999 0.056 Uiso 1 1 calc R . .
C1 C 0.5966(8) 0.2636(2) 0.10617(12) 0.0631(12) Uani 1 1 d . . .
H1A H 0.7267 0.2735 0.0923 0.076 Uiso 1 1 calc R . .
C11 C 0.1759(7) 0.0840(2) -0.00176(10) 0.0519(10) Uani 1 1 d . . .
H11A H 0.1753 0.0510 -0.0197 0.062 Uiso 1 1 calc R . .
H11B H 0.0177 0.0840 0.0086 0.062 Uiso 1 1 calc R . .
C4 C 0.2067(8) 0.2367(2) 0.14861(11) 0.0604(11) Uani 1 1 d . . .
H4 H 0.0782 0.2281 0.1629 0.072 Uiso 1 1 calc R . .
C3 C 0.3589(10) 0.2894(2) 0.15495(12) 0.0704(14) Uani 1 1 d . . .
H3 H 0.3301 0.3173 0.1732 0.084 Uiso 1 1 calc R . .
C12 C 0.2266(9) 0.1531(2) -0.01633(11) 0.0610(12) Uani 1 1 d . . .
C2 C 0.5551(10) 0.3015(2) 0.13439(14) 0.0717(15) Uani 1 1 d . . .
H2 H 0.6611 0.3361 0.1398 0.086 Uiso 1 1 calc R . .
O5 O 0.4443(5) -0.05976(15) 0.09680(8) 0.0637(8) Uani 1 1 d . . .
O6 O 0.2060(5) -0.10679(15) 0.05904(8) 0.0615(8) Uani 1 1 d . . .
H6O H 0.3297 -0.1273 0.0544 0.092 Uiso 1 1 calc R . .
O3 O 0.0634(6) 0.19654(16) -0.00883(9) 0.0803(10) Uani 1 1 d . . .
H3O H 0.0980 0.2330 -0.0172 0.120 Uiso 1 1 calc R . .
O4 O 0.3999(7) 0.16618(18) -0.03310(9) 0.0840(11) Uani 1 1 d . . .
O2 O -0.0864(5) 0.12886(14) 0.13578(7) 0.0573(7) Uani 1 1 d . . .
H2O H -0.1591 0.0942 0.1311 0.086 Uiso 1 1 calc R . .
C19 C 0.5977(6) 0.98305(16) 0.23813(8) 0.0372(8) Uani 1 1 d . . .
C18 C 0.6931(7) 0.92348(18) 0.22739(9) 0.0434(9) Uani 1 1 d . . .
C17 C 0.5987(7) 0.86105(18) 0.23883(9) 0.0450(9) Uani 1 1 d . . .
C16 C 0.6949(9) 0.7988(2) 0.22862(12) 0.0692(14) Uani 1 1 d . . .
H16 H 0.8271 0.7980 0.2143 0.083 Uiso 1 1 calc R . .
C15 C 0.5975(11) 0.7401(2) 0.23937(14) 0.0908(19) Uani 1 1 d . . .
H15 H 0.6631 0.6994 0.2323 0.109 Uiso 1 1 calc R . .
O7 O 0.8772(5) 0.91773(14) 0.20480(8) 0.0639(8) Uani 1 1 d . . .
H7O H 0.9321 0.9551 0.2007 0.096 Uiso 1 1 calc R . .
C21 C 0.4062(7) 1.0347(2) 0.17044(10) 0.0497(10) Uani 1 1 d . . .
C20 C 0.4778(8) 1.0877(2) 0.19491(10) 0.0532(10) Uani 1 1 d . . .
H20A H 0.3395 1.0999 0.2085 0.064 Uiso 1 1 calc R . .
H20B H 0.5303 1.1274 0.1828 0.064 Uiso 1 1 calc R . .
O9 O 0.5549(5) 1.02975(17) 0.14445(7) 0.0658(9) Uani 1 1 d . . .
H9O H 0.5075 1.0001 0.1318 0.099 Uiso 1 1 calc R . .
O8 O 0.2365(6) 0.99829(17) 0.17369(8) 0.0729(9) Uani 1 1 d . . .

loop_
_atom_site_aniso_label
_atom_site_aniso_U_11
_atom_site_aniso_U_22
_atom_site_aniso_U_33
_atom_site_aniso_U_23
_atom_site_aniso_U_13
_atom_site_aniso_U_12
O1 0.0603(17) 0.0542(18) 0.078(2) 0.0164(17) 0.0111(15) -0.0102(14)
S2 0.0581(6) 0.0483(6) 0.0446(6) 0.0004(5) 0.0002(4) 0.0104(4)
S1 0.0439(5) 0.0434(5) 0.0477(6) -0.0028(4) -0.0092(4) -0.0024(4)
S3 0.0599(6) 0.0362(5) 0.0446(6) 0.0024(4) 0.0001(4) -0.0113(4)
C6 0.049(2) 0.043(2) 0.040(2) 0.0026(18) -0.0029(17) 0.0013(16)
C7 0.046(2) 0.0335(19) 0.038(2) 0.0010(17) -0.0051(15) -0.0025(15)
C14 0.048(2) 0.038(2) 0.049(2) 0.0044(18) -0.0072(18) -0.0074(16)
C10 0.056(2) 0.035(2) 0.049(2) 0.0071(18) -0.0124(18) -0.0049(16)
C5 0.055(2) 0.040(2) 0.045(2) -0.0008(18) -0.0108(18) 0.0031(17)
C8 0.049(2) 0.036(2) 0.038(2) 0.0030(16) -0.0025(16) 0.0023(15)
C9 0.049(2) 0.040(2) 0.050(2) 0.0100(19) -0.0020(18) 0.0001(16)
C13 0.044(2) 0.044(2) 0.053(3) 0.0043(18) -0.0049(17) -0.0059(16)
C1 0.073(3) 0.043(3) 0.073(3) 0.011(2) -0.017(2) -0.013(2)
C11 0.063(3) 0.049(2) 0.044(2) -0.0033(19) -0.0096(18) 0.0020(19)
C4 0.077(3) 0.054(3) 0.050(3) -0.007(2) -0.010(2) 0.002(2)
C3 0.105(4) 0.047(3) 0.059(3) -0.011(2) -0.026(3) 0.003(3)
C12 0.065(3) 0.068(3) 0.050(3) -0.006(2) -0.012(2) 0.012(2)
C2 0.095(4) 0.038(2) 0.082(4) 0.001(3) -0.039(3) -0.013(2)
O5 0.0412(16) 0.078(2) 0.072(2) -0.0176(16) -0.0068(13) -0.0040(13)
O6 0.0564(17) 0.0598(19) 0.068(2) -0.0187(16) -0.0112(15) 0.0035(14)
O3 0.089(2) 0.061(2) 0.091(3) -0.0062(18) 0.0005(19) 0.0205(17)
O4 0.090(3) 0.077(2) 0.085(3) 0.0210(19) 0.020(2) 0.0105(19)
O2 0.0647(18) 0.0548(18) 0.0522(17) -0.0097(14) 0.0115(14) -0.0098(14)
C19 0.048(2) 0.0304(19) 0.033(2) -0.0002(15) -0.0026(14) -0.0053(14)
C18 0.051(2) 0.036(2) 0.043(2) -0.0004(17) 0.0082(16) -0.0021(15)
C17 0.061(2) 0.032(2) 0.042(2) -0.0012(17) 0.0078(17) 0.0012(16)
C16 0.091(3) 0.039(2) 0.077(3) -0.007(2) 0.033(3) 0.010(2)
C15 0.141(5) 0.032(3) 0.099(5) 0.000(2) 0.044(3) 0.014(3)
O7 0.0710(19) 0.0456(16) 0.075(2) -0.0029(16) 0.0364(16) -0.0030(14)
C21 0.051(2) 0.061(3) 0.038(2) 0.010(2) -0.0022(17) -0.0011(19)
C20 0.073(3) 0.045(2) 0.041(2) 0.0080(19) 0.0036(19) 0.008(2)
O9 0.0599(18) 0.087(2) 0.0508(18) -0.0185(16) 0.0126(14) -0.0261(15)
O8 0.0628(19) 0.101(3) 0.0547(19) 0.0014(18) 0.0082(15) -0.0291(18)

loop_
_atom_type_symbol
_atom_type_description
_atom_type_scat_dispersion_real
_atom_type_scat_dispersion_imag
_atom_type_scat_source
C C 0.0033 0.0016 'International Tables Vol C Tables 4.2.6.8 and 6.1.1.4'
H H 0.0000 0.0000 'International Tables Vol C Tables 4.2.6.8 and 6.1.1.4'
O O 0.0106 0.0060 'International Tables Vol C Tables 4.2.6.8 and 6.1.1.4'
S S 0.1246 0.1234 'International Tables Vol C Tables 4.2.6.8 and 6.1.1.4'

loop_
_geom_angle_atom_site_label_1
_geom_angle_atom_site_label_2
_geom_angle_atom_site_label_3
_geom_angle
_geom_angle_site_symmetry_1
_geom_angle_site_symmetry_3
_geom_angle_publ_flag
C8 S2 C11 102.54(18) . . ?
C7 S1 C13 104.96(17) . . ?
C19 S3 C20 101.53(18) . . ?
O2 C6 C7 123.9(3) . . ?
O2 C6 C5 114.8(3) . . ?
C7 C6 C5 121.3(3) . . ?
C6 C7 C8 119.8(3) . . ?
C6 C7 S1 119.0(3) . . ?
C8 C7 S1 120.8(3) . . ?
O5 C14 O6 122.0(4) . . ?
O5 C14 C13 123.9(4) . . ?
O6 C14 C13 114.1(3) . . ?
C9 C10 C5 118.9(3) . . ?
C9 C10 C1 122.8(4) . . ?
C5 C10 C1 118.3(4) . . ?
C4 C5 C10 119.7(4) . . ?
C4 C5 C6 121.5(4) . . ?
C10 C5 C6 118.8(3) . . ?
C9 C8 C7 119.4(3) . . ?
C9 C8 S2 118.4(3) . . ?
C7 C8 S2 122.0(3) . . ?
C8 C9 O1 120.6(4) . . ?
C8 C9 C10 121.8(4) . . ?
O1 C9 C10 117.6(3) . . ?
C14 C13 S1 112.9(3) . . ?
C2 C1 C10 119.9(5) . . ?
C12 C11 S2 111.5(3) . . ?
C3 C4 C5 120.0(4) . . ?
C4 C3 C2 120.6(4) . . ?
O4 C12 O3 123.3(5) . . ?
O4 C12 C11 123.9(4) . . ?
O3 C12 C11 112.8(4) . . ?
C1 C2 C3 121.4(4) . . ?
C18 C19 C19 119.9(2) . 3_655 ?
C18 C19 S3 118.4(3) . . ?
C19 C19 S3 121.74(12) 3_655 . ?
C19 C18 O7 124.7(3) . . ?
C19 C18 C17 120.9(3) . . ?
O7 C18 C17 114.5(3) . . ?
C16 C17 C17 118.5(2) . 3_655 ?
C16 C17 C18 122.3(4) . . ?
C17 C17 C18 119.2(2) 3_655 . ?
C15 C16 C17 120.9(4) . . ?
C16 C15 C15 120.6(3) . 3_655 ?
O8 C21 O9 122.0(4) . . ?
O8 C21 C20 124.6(4) . . ?
O9 C21 C20 113.4(3) . . ?
C21 C20 S3 111.3(3) . . ?

loop_
_geom_bond_atom_site_label_1
_geom_bond_atom_site_label_2
_geom_bond_distance
_geom_bond_site_symmetry_2
_geom_bond_publ_flag
O1 C9 1.389(4) . ?
S2 C8 1.771(4) . ?
S2 C11 1.802(4) . ?
S1 C7 1.769(3) . ?
S1 C13 1.822(4) . ?
S3 C19 1.767(3) . ?
S3 C20 1.823(4) . ?
C6 O2 1.358(4) . ?
C6 C7 1.367(5) . ?
C6 C5 1.429(5) . ?
C7 C8 1.437(5) . ?
C14 O5 1.214(4) . ?
C14 O6 1.314(4) . ?
C14 C13 1.486(5) . ?
C10 C9 1.409(5) . ?
C10 C5 1.422(5) . ?
C10 C1 1.424(5) . ?
C5 C4 1.417(6) . ?
C8 C9 1.377(5) . ?
C1 C2 1.374(7) . ?
C11 C12 1.517(6) . ?
C4 C3 1.369(6) . ?
C3 C2 1.385(7) . ?
C12 O4 1.200(5) . ?
C12 O3 1.287(5) . ?
C19 C18 1.366(5) . ?
C19 C19 1.440(7) 3_655 ?
C18 O7 1.367(4) . ?
C18 C17 1.422(5) . ?
C17 C16 1.407(5) . ?
C17 C17 1.412(7) 3_655 ?
C16 C15 1.356(6) . ?
C15 C15 1.375(10) 3_655 ?
C21 O8 1.195(5) . ?
C21 O9 1.328(5) . ?
C21 C20 1.489(6) . ?
